data_4110882
loop_
_publ_author_name
'Jonathan L. Sessler'
'Dustin E. Gross'
'Won-Seob Cho'
'Vincent M. Lynch'
'Franz P. Schmidtchen'
'Gareth W. Bates'
'Mark E. Light'
'Philip A. Gale'

_publ_section_title
;
 Calix[4]pyrrole as a Chloride Anion Receptor: Solvent and Countercation
 Effects
;
_journal_name_full 'Journal of the American Chemical Society'
_journal_page_first 12281
_journal_page_last 12288
_journal_paper_doi 10.1021/ja064012h
_journal_volume 128
_journal_year 2006
_chemical_formula_moiety 'C28 H36 N4, C8 H20 P 1+, Cl 1-, C H2 Cl2'
_chemical_formula_sum 'C37 H58 Cl3 N4 P'
_chemical_formula_weight 696.19
_chemical_name_systematic
; 
 ? 
;
_space_group_IT_number 2
_symmetry_cell_setting triclinic
_symmetry_space_group_name_Hall '-P 1'
_symmetry_space_group_name_H-M 'P -1'
_atom_sites_solution_hydrogens geom
_atom_sites_solution_primary direct
_atom_sites_solution_secondary difmap
_audit_creation_method SHELXL-97
_cell_angle_alpha 91.377(1)
_cell_angle_beta 95.216(1)
_cell_angle_gamma 97.477(1)
_cell_formula_units_Z 2
_cell_length_a 10.4127(2)
_cell_length_b 10.5126(2)
_cell_length_c 17.6381(5)
_cell_measurement_reflns_used 6322
_cell_measurement_temperature 153(2)
_cell_measurement_theta_max 27.5
_cell_measurement_theta_min 1
_cell_volume 1905.14(7)
_computing_cell_refinement 'Collect software, Nonius B.V. 1998'
_computing_data_collection 'Collect software, Nonius B.V. 1998'
_computing_data_reduction
;
DENZO and Scalepack (Otwinoski and Minor, 1997)
;
_computing_molecular_graphics 'XP SHELXTL/PC, Siemens Analytical'
_computing_structure_refinement 'XL SHELXTL/PC, Siemens Analytical'
_computing_structure_solution
;

SIR97 - Altomare A., Burla M.C., Camalli M., Cascarano G.L., Giacovazzo C., 
Guagliardi A., Moliterni A.G.G., Polidori G.,Spagna R.
;
_diffrn_ambient_temperature 153(2)
_diffrn_measured_fraction_theta_full 0.976
_diffrn_measured_fraction_theta_max 0.976
_diffrn_measurement_device_type 'Nonius Kappa CCD'
_diffrn_measurement_method \w-scans
_diffrn_radiation_monochromator graphite
_diffrn_radiation_source 'fine-focus sealed tube'
_diffrn_radiation_type MoK\a
_diffrn_radiation_wavelength 0.71073
_diffrn_reflns_av_R_equivalents 0.0260
_diffrn_reflns_av_sigmaI/netI 0.0503
_diffrn_reflns_limit_h_max 13
_diffrn_reflns_limit_h_min -13
_diffrn_reflns_limit_k_max 13
_diffrn_reflns_limit_k_min -11
_diffrn_reflns_limit_l_max 22
_diffrn_reflns_limit_l_min -22
_diffrn_reflns_number 13504
_diffrn_reflns_theta_full 27.50
_diffrn_reflns_theta_max 27.50
_diffrn_reflns_theta_min 1.96
_exptl_absorpt_coefficient_mu 0.313
_exptl_absorpt_correction_type none
_exptl_crystal_colour colorless
_exptl_crystal_density_diffrn 1.214
_exptl_crystal_description prisms
_exptl_crystal_F_000 748
_exptl_crystal_size_max 0.28
_exptl_crystal_size_mid 0.24
_exptl_crystal_size_min 0.20
_refine_diff_density_max 0.894
_refine_diff_density_min -0.825
_refine_diff_density_rms 0.055
_refine_ls_extinction_coef 0.0054(9)
_refine_ls_extinction_expression Fc^*^=kFc[1+0.001xFc^2^\l^3^/sin(2\q)]^-1/4^
_refine_ls_extinction_method SHELXL
_refine_ls_goodness_of_fit_ref 1.000
_refine_ls_hydrogen_treatment mixed
_refine_ls_matrix_type full
_refine_ls_number_parameters 435
_refine_ls_number_reflns 8549
_refine_ls_number_restraints 0
_refine_ls_restrained_S_all 1.000
_refine_ls_R_factor_all 0.0638
_refine_ls_R_factor_gt 0.0440
_refine_ls_shift/su_max 0.001
_refine_ls_shift/su_mean 0.000
_refine_ls_structure_factor_coef Fsqd
_refine_ls_weighting_details 'calc w=1/[\s^2^(Fo^2^)+(0.0483P)^2^+1.0977P] where P=(Fo^2^+2Fc^2^)/3'
_refine_ls_weighting_scheme calc
_refine_ls_wR_factor_gt 0.1050
_refine_ls_wR_factor_ref 0.1168
_reflns_number_gt 6574
_reflns_number_total 8549
_reflns_threshold_expression >2sigma(I)
_cod_data_source_file ja064012hsi20060606_072246.cif
_cod_data_source_block cptepcl
_cod_database_code 4110882

loop_
_symmetry_equiv_pos_as_xyz
'x, y, z'
'-x, -y, -z'

loop_
_atom_site_label
_atom_site_type_symbol
_atom_site_fract_x
_atom_site_fract_y
_atom_site_fract_z
_atom_site_U_iso_or_equiv
_atom_site_adp_type
_atom_site_occupancy
_atom_site_symmetry_multiplicity
_atom_site_calc_flag
_atom_site_refinement_flags
Cl1 Cl 0.66223(4) 0.46289(4) 0.22380(2) 0.02359(12) Uani 1 1 d .
P1A P 0.54208(4) 0.08118(4) 0.27217(3) 0.02182(12) Uani 1 1 d .
C1A C 0.46271(19) -0.05369(18) 0.31729(11) 0.0283(4) Uani 1 1 d .
H1AA H 0.4154 -0.1148 0.2775 0.034 Uiso 1 1 calc R
H1AB H 0.5295 -0.0979 0.3455 0.034 Uiso 1 1 calc R
C2A C 0.3668(2) -0.0180(2) 0.37240(13) 0.0398(5) Uani 1 1 d .
H2A1 H 0.4134 0.0395 0.4133 0.060 Uiso 1 1 calc R
H2A2 H 0.3256 -0.0960 0.3943 0.060 Uiso 1 1 calc R
H2A3 H 0.2999 0.0254 0.3449 0.060 Uiso 1 1 calc R
C3A C 0.42227(19) 0.16350(19) 0.22042(11) 0.0293(4) Uani 1 1 d .
H3AA H 0.3710 0.2024 0.2572 0.035 Uiso 1 1 calc R
H3AB H 0.4675 0.2340 0.1927 0.035 Uiso 1 1 calc R
C4A C 0.3296(2) 0.0763(2) 0.16374(13) 0.0420(5) Uani 1 1 d .
H4A1 H 0.3798 0.0338 0.1287 0.063 Uiso 1 1 calc R
H4A2 H 0.2716 0.1277 0.1347 0.063 Uiso 1 1 calc R
H4A3 H 0.2778 0.0114 0.1913 0.063 Uiso 1 1 calc R
C5A C 0.64770(18) 0.02357(18) 0.20858(11) 0.0279(4) Uani 1 1 d .
H5AA H 0.7104 -0.0239 0.2379 0.034 Uiso 1 1 calc R
H5AB H 0.5953 -0.0375 0.1706 0.034 Uiso 1 1 calc R
C6A C 0.7229(2) 0.1297(2) 0.16678(12) 0.0358(5) Uani 1 1 d .
H6A1 H 0.6615 0.1752 0.1359 0.054 Uiso 1 1 calc R
H6A2 H 0.7796 0.0922 0.1336 0.054 Uiso 1 1 calc R
H6A3 H 0.7758 0.1902 0.2039 0.054 Uiso 1 1 calc R
C7A C 0.63369(19) 0.19161(18) 0.34285(11) 0.0273(4) Uani 1 1 d .
H7AA H 0.6780 0.2648 0.3168 0.033 Uiso 1 1 calc R
H7AB H 0.5725 0.2257 0.3754 0.033 Uiso 1 1 calc R
C8A C 0.7352(2) 0.1328(2) 0.39351(13) 0.0401(5) Uani 1 1 d .
H8A1 H 0.6917 0.0645 0.4227 0.060 Uiso 1 1 calc R
H8A2 H 0.7841 0.1992 0.4287 0.060 Uiso 1 1 calc R
H8A3 H 0.7951 0.0968 0.3618 0.060 Uiso 1 1 calc R
N1 N 0.61216(13) 0.69728(15) 0.10926(8) 0.0200(3) Uani 1 1 d .
N2 N 0.84944(14) 0.73780(15) 0.24967(8) 0.0213(3) Uani 1 1 d .
N3 N 0.63036(14) 0.64496(15) 0.37474(9) 0.0223(3) Uani 1 1 d .
N4 N 0.39325(14) 0.60335(15) 0.23320(8) 0.0207(3) Uani 1 1 d .
C1 C 0.49230(16) 0.72253(17) 0.07778(10) 0.0210(4) Uani 1 1 d .
C2 C 0.51517(18) 0.82663(18) 0.03324(10) 0.0255(4) Uani 1 1 d .
H2 H 0.4508 0.8667 0.0047 0.031 Uiso 1 1 calc R
C3 C 0.65177(18) 0.86421(18) 0.03718(10) 0.0242(4) Uani 1 1 d .
H3 H 0.6949 0.9335 0.0116 0.029 Uiso 1 1 calc R
C4 C 0.71023(16) 0.78249(17) 0.08450(10) 0.0201(4) Uani 1 1 d .
C5 C 0.85337(16) 0.77602(17) 0.10810(10) 0.0206(4) Uani 1 1 d .
C6 C 0.88908(16) 0.81517(17) 0.19168(10) 0.0202(4) Uani 1 1 d .
C7 C 0.96136(17) 0.92348(17) 0.22561(11) 0.0242(4) Uani 1 1 d .
H7 H 1.0018 0.9942 0.2000 0.029 Uiso 1 1 calc R
C8 C 0.96494(17) 0.91104(18) 0.30598(11) 0.0258(4) Uani 1 1 d .
H8 H 1.0080 0.9723 0.3434 0.031 Uiso 1 1 calc R
C9 C 0.89547(16) 0.79530(17) 0.31989(10) 0.0220(4) Uani 1 1 d .
C10 C 0.87105(17) 0.73001(19) 0.39421(10) 0.0260(4) Uani 1 1 d .
C11 C 0.73082(16) 0.72767(18) 0.41267(10) 0.0228(4) Uani 1 1 d .
C12 C 0.67797(18) 0.79279(19) 0.46742(10) 0.0258(4) Uani 1 1 d .
H12 H 0.7239 0.8562 0.5026 0.031 Uiso 1 1 calc R
C13 C 0.54245(17) 0.74923(18) 0.46257(10) 0.0243(4) Uani 1 1 d .
H13 H 0.4818 0.7787 0.4937 0.029 Uiso 1 1 calc R
C14 C 0.51446(16) 0.65695(17) 0.40489(10) 0.0203(4) Uani 1 1 d .
C15 C 0.38754(16) 0.57635(17) 0.37519(10) 0.0216(4) Uani 1 1 d .
C16 C 0.33527(16) 0.62303(16) 0.29919(10) 0.0192(3) Uani 1 1 d .
C17 C 0.23307(16) 0.69004(16) 0.27954(10) 0.0207(4) Uani 1 1 d .
H17 H 0.1749 0.7175 0.3130 0.025 Uiso 1 1 calc R
C18 C 0.23005(16) 0.71091(17) 0.19999(10) 0.0210(4) Uani 1 1 d .
H18 H 0.1697 0.7554 0.1711 0.025 Uiso 1 1 calc R
C19 C 0.32950(16) 0.65564(17) 0.17212(10) 0.0199(4) Uani 1 1 d .
C20 C 0.36624(16) 0.63913(18) 0.09112(10) 0.0226(4) Uani 1 1 d .
C21 C 0.93548(18) 0.86837(19) 0.05960(11) 0.0273(4) Uani 1 1 d .
H21A H 0.9123 0.8450 0.0055 0.041 Uiso 1 1 calc R
H21B H 1.0280 0.8626 0.0727 0.041 Uiso 1 1 calc R
H21C H 0.9185 0.9564 0.0697 0.041 Uiso 1 1 calc R
C22 C 0.88405(17) 0.63860(17) 0.09215(10) 0.0242(4) Uani 1 1 d .
H22A H 0.8285 0.5776 0.1202 0.036 Uiso 1 1 calc R
H22B H 0.9756 0.6337 0.1087 0.036 Uiso 1 1 calc R
H22C H 0.8674 0.6173 0.0374 0.036 Uiso 1 1 calc R
C23 C 0.90488(18) 0.5920(2) 0.39079(12) 0.0314(4) Uani 1 1 d .
H23A H 0.8933 0.5527 0.4399 0.047 Uiso 1 1 calc R
H23B H 0.9955 0.5936 0.3795 0.047 Uiso 1 1 calc R
H23C H 0.8473 0.5418 0.3507 0.047 Uiso 1 1 calc R
C24 C 0.95996(19) 0.8058(2) 0.45908(12) 0.0386(5) Uani 1 1 d .
H24A H 0.9385 0.8937 0.4625 0.058 Uiso 1 1 calc R
H24B H 1.0510 0.8080 0.4486 0.058 Uiso 1 1 calc R
H24C H 0.9469 0.7640 0.5074 0.058 Uiso 1 1 calc R
C25 C 0.28789(18) 0.5851(2) 0.43347(11) 0.0281(4) Uani 1 1 d .
H25A H 0.2711 0.6742 0.4391 0.042 Uiso 1 1 calc R
H25B H 0.3224 0.5561 0.4827 0.042 Uiso 1 1 calc R
H25C H 0.2066 0.5304 0.4158 0.042 Uiso 1 1 calc R
C26 C 0.40845(18) 0.43468(17) 0.36686(11) 0.0273(4) Uani 1 1 d .
H26A H 0.3253 0.3824 0.3501 0.041 Uiso 1 1 calc R
H26B H 0.4428 0.4055 0.4161 0.041 Uiso 1 1 calc R
H26C H 0.4705 0.4258 0.3291 0.041 Uiso 1 1 calc R
C27 C 0.37763(18) 0.49638(19) 0.07484(11) 0.0284(4) Uani 1 1 d .
H27A H 0.4508 0.4714 0.1075 0.043 Uiso 1 1 calc R
H27B H 0.3924 0.4835 0.0213 0.043 Uiso 1 1 calc R
H27C H 0.2970 0.4435 0.0854 0.043 Uiso 1 1 calc R
C28 C 0.25673(18) 0.6779(2) 0.03539(11) 0.0320(5) Uani 1 1 d .
H28A H 0.1749 0.6239 0.0424 0.048 Uiso 1 1 calc R
H28B H 0.2783 0.6662 -0.0170 0.048 Uiso 1 1 calc R
H28C H 0.2472 0.7681 0.0453 0.048 Uiso 1 1 calc R
Cl1B Cl 1.03706(7) 0.32077(7) 0.13306(5) 0.0689(2) Uani 1 1 d .
Cl2B Cl 1.03896(8) 0.29322(7) 0.29789(5) 0.0721(2) Uani 1 1 d .
C1B C 1.0208(3) 0.3960(2) 0.22152(15) 0.0493(6) Uani 1 1 d .
H1B1 H 1.0872 0.4726 0.2300 0.059 Uiso 1 1 calc R
H1B2 H 0.9341 0.4252 0.2201 0.059 Uiso 1 1 calc R
H1N H 0.623(2) 0.632(2) 0.1381(12) 0.031(6) Uiso 1 1 d .
H2N H 0.800(2) 0.660(2) 0.2443(12) 0.029(5) Uiso 1 1 d .
H4N H 0.460(2) 0.562(2) 0.2294(12) 0.034(6) Uiso 1 1 d .
H3N H 0.639(2) 0.591(2) 0.3368(13) 0.032(6) Uiso 1 1 d .

loop_
_atom_site_aniso_label
_atom_site_aniso_U_11
_atom_site_aniso_U_22
_atom_site_aniso_U_33
_atom_site_aniso_U_23
_atom_site_aniso_U_13
_atom_site_aniso_U_12
Cl1 0.0235(2) 0.0194(2) 0.0286(2) 0.00233(17) 0.00571(17) 0.00316(16)
P1A 0.0243(2) 0.0193(2) 0.0218(2) 0.00010(17) 0.00265(18) 0.00281(18)
C1A 0.0335(10) 0.0242(10) 0.0268(10) 0.0000(8) 0.0048(8) 0.0008(8)
C2A 0.0436(12) 0.0371(12) 0.0391(13) -0.0016(10) 0.0174(10) -0.0018(10)
C3A 0.0289(10) 0.0266(10) 0.0330(11) 0.0041(8) 0.0009(8) 0.0067(8)
C4A 0.0428(12) 0.0469(13) 0.0339(12) -0.0001(10) -0.0111(10) 0.0078(10)
C5A 0.0290(10) 0.0263(10) 0.0291(10) -0.0023(8) 0.0068(8) 0.0036(8)
C6A 0.0381(11) 0.0346(11) 0.0353(12) -0.0008(9) 0.0145(9) -0.0003(9)
C7A 0.0330(10) 0.0221(9) 0.0264(10) -0.0013(7) 0.0014(8) 0.0036(8)
C8A 0.0406(12) 0.0380(12) 0.0397(13) -0.0017(10) -0.0109(10) 0.0076(10)
N1 0.0176(7) 0.0226(8) 0.0197(8) 0.0033(6) 0.0019(6) 0.0021(6)
N2 0.0200(7) 0.0219(8) 0.0208(8) -0.0002(6) 0.0020(6) -0.0012(6)
N3 0.0193(7) 0.0282(8) 0.0195(8) -0.0016(6) 0.0036(6) 0.0031(6)
N4 0.0164(7) 0.0274(8) 0.0198(8) 0.0009(6) 0.0032(6) 0.0067(6)
C1 0.0186(8) 0.0283(10) 0.0164(9) -0.0012(7) 0.0020(6) 0.0039(7)
C2 0.0244(9) 0.0315(10) 0.0208(9) 0.0039(7) -0.0012(7) 0.0063(8)
C3 0.0271(9) 0.0256(9) 0.0198(9) 0.0048(7) 0.0038(7) 0.0010(7)
C4 0.0196(8) 0.0233(9) 0.0174(9) -0.0005(7) 0.0038(6) 0.0009(7)
C5 0.0175(8) 0.0242(9) 0.0203(9) 0.0010(7) 0.0039(7) 0.0018(7)
C6 0.0156(8) 0.0235(9) 0.0217(9) 0.0021(7) 0.0028(6) 0.0029(7)
C7 0.0197(8) 0.0232(9) 0.0290(10) 0.0010(7) 0.0028(7) -0.0004(7)
C8 0.0195(8) 0.0287(10) 0.0274(10) -0.0064(8) 0.0011(7) -0.0006(7)
C9 0.0152(8) 0.0296(10) 0.0208(9) -0.0010(7) 0.0016(7) 0.0025(7)
C10 0.0188(8) 0.0381(11) 0.0207(9) 0.0020(8) 0.0001(7) 0.0031(8)
C11 0.0204(8) 0.0297(10) 0.0176(9) 0.0026(7) 0.0001(7) 0.0020(7)
C12 0.0277(9) 0.0317(10) 0.0172(9) -0.0005(7) 0.0010(7) 0.0018(8)
C13 0.0257(9) 0.0310(10) 0.0177(9) 0.0012(7) 0.0054(7) 0.0070(8)
C14 0.0186(8) 0.0262(9) 0.0175(9) 0.0051(7) 0.0036(6) 0.0055(7)
C15 0.0197(8) 0.0253(9) 0.0209(9) 0.0041(7) 0.0057(7) 0.0040(7)
C16 0.0176(8) 0.0203(9) 0.0192(9) -0.0001(7) 0.0036(6) 0.0003(6)
C17 0.0165(8) 0.0222(9) 0.0232(9) -0.0018(7) 0.0039(7) 0.0012(7)
C18 0.0169(8) 0.0235(9) 0.0223(9) -0.0001(7) 0.0000(7) 0.0032(7)
C19 0.0162(8) 0.0248(9) 0.0182(9) 0.0011(7) 0.0011(6) 0.0017(7)
C20 0.0170(8) 0.0330(10) 0.0175(9) 0.0001(7) 0.0015(7) 0.0018(7)
C21 0.0223(9) 0.0341(11) 0.0254(10) 0.0039(8) 0.0069(7) -0.0011(8)
C22 0.0205(9) 0.0279(10) 0.0244(10) -0.0025(7) 0.0040(7) 0.0032(7)
C23 0.0212(9) 0.0439(12) 0.0311(11) 0.0112(9) 0.0035(8) 0.0091(8)
C24 0.0253(10) 0.0618(15) 0.0246(11) -0.0030(10) -0.0033(8) -0.0043(10)
C25 0.0235(9) 0.0398(11) 0.0221(10) 0.0053(8) 0.0079(7) 0.0036(8)
C26 0.0277(9) 0.0243(10) 0.0309(10) 0.0071(8) 0.0061(8) 0.0036(8)
C27 0.0228(9) 0.0347(11) 0.0262(10) -0.0068(8) 0.0053(7) -0.0024(8)
C28 0.0192(9) 0.0548(13) 0.0214(10) 0.0036(9) -0.0006(7) 0.0038(9)
Cl1B 0.0671(4) 0.0640(5) 0.0752(5) -0.0146(4) 0.0369(4) -0.0107(3)
Cl2B 0.0747(5) 0.0566(4) 0.0750(5) 0.0170(4) -0.0227(4) -0.0101(4)
C1B 0.0523(14) 0.0350(13) 0.0583(16) -0.0018(11) 0.0027(12) -0.0005(11)

loop_
_atom_type_symbol
_atom_type_description
_atom_type_scat_dispersion_real
_atom_type_scat_dispersion_imag
_atom_type_scat_source
C C 0.0033 0.0016 'International Tables Vol C Tables 4.2.6.8 and 6.1.1.4'
H H 0.0000 0.0000 'International Tables Vol C Tables 4.2.6.8 and 6.1.1.4'
N N 0.0061 0.0033 'International Tables Vol C Tables 4.2.6.8 and 6.1.1.4'
P P 0.1023 0.0942 'International Tables Vol C Tables 4.2.6.8 and 6.1.1.4'
Cl Cl 0.1484 0.1585 'International Tables Vol C Tables 4.2.6.8 and 6.1.1.4'

loop_
_geom_angle_atom_site_label_1
_geom_angle_atom_site_label_2
_geom_angle_atom_site_label_3
_geom_angle
C1A P1A C5A 108.14(9)
C1A P1A C7A 109.93(9)
C5A P1A C7A 110.38(9)
C1A P1A C3A 109.68(9)
C5A P1A C3A 110.34(10)
C7A P1A C3A 108.37(9)
C2A C1A P1A 113.59(14)
C2A C1A H1AA 108.8
P1A C1A H1AA 108.8
C2A C1A H1AB 108.8
P1A C1A H1AB 108.8
H1AA C1A H1AB 107.7
C1A C2A H2A1 109.5
C1A C2A H2A2 109.5
H2A1 C2A H2A2 109.5
C1A C2A H2A3 109.5
H2A1 C2A H2A3 109.5
H2A2 C2A H2A3 109.5
C4A C3A P1A 113.40(14)
C4A C3A H3AA 108.9
P1A C3A H3AA 108.9
C4A C3A H3AB 108.9
P1A C3A H3AB 108.9
H3AA C3A H3AB 107.7
C3A C4A H4A1 109.5
C3A C4A H4A2 109.5
H4A1 C4A H4A2 109.5
C3A C4A H4A3 109.5
H4A1 C4A H4A3 109.5
H4A2 C4A H4A3 109.5
C6A C5A P1A 113.51(13)
C6A C5A H5AA 108.9
P1A C5A H5AA 108.9
C6A C5A H5AB 108.9
P1A C5A H5AB 108.9
H5AA C5A H5AB 107.7
C5A C6A H6A1 109.5
C5A C6A H6A2 109.5
H6A1 C6A H6A2 109.5
C5A C6A H6A3 109.5
H6A1 C6A H6A3 109.5
H6A2 C6A H6A3 109.5
C8A C7A P1A 114.05(14)
C8A C7A H7AA 108.7
P1A C7A H7AA 108.7
C8A C7A H7AB 108.7
P1A C7A H7AB 108.7
H7AA C7A H7AB 107.6
C7A C8A H8A1 109.5
C7A C8A H8A2 109.5
H8A1 C8A H8A2 109.5
C7A C8A H8A3 109.5
H8A1 C8A H8A3 109.5
H8A2 C8A H8A3 109.5
C4 N1 C1 110.55(15)
C4 N1 H1N 125.8(14)
C1 N1 H1N 123.5(14)
C6 N2 C9 110.61(15)
C6 N2 H2N 126.6(13)
C9 N2 H2N 122.8(13)
C11 N3 C14 110.50(15)
C11 N3 H3N 124.7(14)
C14 N3 H3N 124.8(14)
C19 N4 C16 110.84(14)
C19 N4 H4N 123.4(14)
C16 N4 H4N 125.7(14)
C2 C1 N1 106.64(15)
C2 C1 C20 130.87(16)
N1 C1 C20 122.42(16)
C1 C2 C3 108.17(16)
C1 C2 H2 125.9
C3 C2 H2 125.9
C4 C3 C2 107.74(16)
C4 C3 H3 126.1
C2 C3 H3 126.1
C3 C4 N1 106.90(15)
C3 C4 C5 130.61(16)
N1 C4 C5 122.48(15)
C6 C5 C4 111.50(13)
C6 C5 C21 108.67(14)
C4 C5 C21 108.55(15)
C6 C5 C22 110.37(14)
C4 C5 C22 109.40(14)
C21 C5 C22 108.29(14)
C7 C6 N2 106.79(15)
C7 C6 C5 130.96(16)
N2 C6 C5 122.25(15)
C6 C7 C8 107.84(16)
C6 C7 H7 126.1
C8 C7 H7 126.1
C9 C8 C7 108.14(16)
C9 C8 H8 125.9
C7 C8 H8 125.9
C8 C9 N2 106.61(16)
C8 C9 C10 131.06(16)
N2 C9 C10 122.29(16)
C9 C10 C11 112.12(14)
C9 C10 C23 110.31(15)
C11 C10 C23 109.47(16)
C9 C10 C24 108.32(16)
C11 C10 C24 108.03(15)
C23 C10 C24 108.50(16)
C12 C11 N3 106.80(15)
C12 C11 C10 131.18(17)
N3 C11 C10 121.92(15)
C11 C12 C13 108.17(16)
C11 C12 H12 125.9
C13 C12 H12 125.9
C14 C13 C12 107.95(15)
C14 C13 H13 126.0
C12 C13 H13 126.0
C13 C14 N3 106.58(15)
C13 C14 C15 131.20(15)
N3 C14 C15 122.21(15)
C14 C15 C16 110.93(14)
C14 C15 C25 108.86(14)
C16 C15 C25 109.57(14)
C14 C15 C26 109.79(14)
C16 C15 C26 110.01(14)
C25 C15 C26 107.60(15)
C17 C16 N4 106.65(15)
C17 C16 C15 131.70(15)
N4 C16 C15 121.63(14)
C16 C17 C18 107.75(15)
C16 C17 H17 126.1
C18 C17 H17 126.1
C19 C18 C17 108.22(15)
C19 C18 H18 125.9
C17 C18 H18 125.9
C18 C19 N4 106.53(15)
C18 C19 C20 131.28(16)
N4 C19 C20 122.03(14)
C1 C20 C19 112.30(14)
C1 C20 C28 108.22(15)
C19 C20 C28 108.58(14)
C1 C20 C27 110.33(14)
C19 C20 C27 109.02(15)
C28 C20 C27 108.28(15)
C5 C21 H21A 109.5
C5 C21 H21B 109.5
H21A C21 H21B 109.5
C5 C21 H21C 109.5
H21A C21 H21C 109.5
H21B C21 H21C 109.5
C5 C22 H22A 109.5
C5 C22 H22B 109.5
H22A C22 H22B 109.5
C5 C22 H22C 109.5
H22A C22 H22C 109.5
H22B C22 H22C 109.5
C10 C23 H23A 109.5
C10 C23 H23B 109.5
H23A C23 H23B 109.5
C10 C23 H23C 109.5
H23A C23 H23C 109.5
H23B C23 H23C 109.5
C10 C24 H24A 109.5
C10 C24 H24B 109.5
H24A C24 H24B 109.5
C10 C24 H24C 109.5
H24A C24 H24C 109.5
H24B C24 H24C 109.5
C15 C25 H25A 109.5
C15 C25 H25B 109.5
H25A C25 H25B 109.5
C15 C25 H25C 109.5
H25A C25 H25C 109.5
H25B C25 H25C 109.5
C15 C26 H26A 109.5
C15 C26 H26B 109.5
H26A C26 H26B 109.5
C15 C26 H26C 109.5
H26A C26 H26C 109.5
H26B C26 H26C 109.5
C20 C27 H27A 109.5
C20 C27 H27B 109.5
H27A C27 H27B 109.5
C20 C27 H27C 109.5
H27A C27 H27C 109.5
H27B C27 H27C 109.5
C20 C28 H28A 109.5
C20 C28 H28B 109.5
H28A C28 H28B 109.5
C20 C28 H28C 109.5
H28A C28 H28C 109.5
H28B C28 H28C 109.5
Cl2B C1B Cl1B 112.39(14)
Cl2B C1B H1B1 109.1
Cl1B C1B H1B1 109.1
Cl2B C1B H1B2 109.1
Cl1B C1B H1B2 109.1
H1B1 C1B H1B2 107.9

loop_
_geom_bond_atom_site_label_1
_geom_bond_atom_site_label_2
_geom_bond_distance
P1A C1A 1.7876(19)
P1A C5A 1.7886(18)
P1A C7A 1.7993(19)
P1A C3A 1.8028(19)
C1A C2A 1.530(3)
C1A H1AA 0.9900
C1A H1AB 0.9900
C2A H2A1 0.9800
C2A H2A2 0.9800
C2A H2A3 0.9800
C3A C4A 1.523(3)
C3A H3AA 0.9900
C3A H3AB 0.9900
C4A H4A1 0.9800
C4A H4A2 0.9800
C4A H4A3 0.9800
C5A C6A 1.523(3)
C5A H5AA 0.9900
C5A H5AB 0.9900
C6A H6A1 0.9800
C6A H6A2 0.9800
C6A H6A3 0.9800
C7A C8A 1.524(3)
C7A H7AA 0.9900
C7A H7AB 0.9900
C8A H8A1 0.9800
C8A H8A2 0.9800
C8A H8A3 0.9800
N1 C4 1.378(2)
N1 C1 1.380(2)
N1 H1N 0.88(2)
N2 C6 1.381(2)
N2 C9 1.382(2)
N2 H2N 0.90(2)
N3 C11 1.381(2)
N3 C14 1.381(2)
N3 H3N 0.89(2)
N4 C19 1.377(2)
N4 C16 1.382(2)
N4 H4N 0.88(2)
C1 C2 1.371(3)
C1 C20 1.521(2)
C2 C3 1.421(3)
C2 H2 0.9500
C3 C4 1.372(2)
C3 H3 0.9500
C4 C5 1.521(2)
C5 C6 1.520(2)
C5 C21 1.537(2)
C5 C22 1.544(2)
C6 C7 1.372(2)
C7 C8 1.424(3)
C7 H7 0.9500
C8 C9 1.372(3)
C8 H8 0.9500
C9 C10 1.521(3)
C10 C11 1.522(2)
C10 C23 1.538(3)
C10 C24 1.540(3)
C11 C12 1.366(2)
C12 C13 1.420(3)
C12 H12 0.9500
C13 C14 1.373(2)
C13 H13 0.9500
C14 C15 1.517(2)
C15 C16 1.517(2)
C15 C25 1.535(2)
C15 C26 1.538(2)
C16 C17 1.374(2)
C17 C18 1.424(3)
C17 H17 0.9500
C18 C19 1.374(2)
C18 H18 0.9500
C19 C20 1.524(2)
C20 C28 1.539(2)
C20 C27 1.543(3)
C21 H21A 0.9800
C21 H21B 0.9800
C21 H21C 0.9800
C22 H22A 0.9800
C22 H22B 0.9800
C22 H22C 0.9800
C23 H23A 0.9800
C23 H23B 0.9800
C23 H23C 0.9800
C24 H24A 0.9800
C24 H24B 0.9800
C24 H24C 0.9800
C25 H25A 0.9800
C25 H25B 0.9800
C25 H25C 0.9800
C26 H26A 0.9800
C26 H26B 0.9800
C26 H26C 0.9800
C27 H27A 0.9800
C27 H27B 0.9800
C27 H27C 0.9800
C28 H28A 0.9800
C28 H28B 0.9800
C28 H28C 0.9800
Cl1B C1B 1.764(3)
Cl2B C1B 1.759(3)
C1B H1B1 0.9900
C1B H1B2 0.9900

loop_
_geom_hbond_atom_site_label_D
_geom_hbond_atom_site_label_H
_geom_hbond_atom_site_label_A
_geom_hbond_distance_DH
_geom_hbond_distance_HA
_geom_hbond_distance_DA
_geom_hbond_angle_DHA
N1 H1N Cl1 0.88(2) 2.41(2) 3.2874(16) 175.9(19)
N2 H2N Cl1 0.90(2) 2.37(2) 3.2664(16) 176.1(19)
N3 H3N Cl1 0.89(2) 2.43(2) 3.3079(16) 173.7(19)
N4 H4N Cl1 0.88(2) 2.47(2) 3.3468(15) 174.7(19)

loop_
_geom_torsion_atom_site_label_1
_geom_torsion_atom_site_label_2
_geom_torsion_atom_site_label_3
_geom_torsion_atom_site_label_4
_geom_torsion
C5A P1A C1A C2A -178.84(15)
C7A P1A C1A C2A 60.59(17)
C3A P1A C1A C2A -58.47(17)
C1A P1A C3A C4A -54.50(18)
C5A P1A C3A C4A 64.52(18)
C7A P1A C3A C4A -174.51(15)
C1A P1A C5A C6A -179.40(14)
C7A P1A C5A C6A -59.11(17)
C3A P1A C5A C6A 60.65(17)
C1A P1A C7A C8A 57.57(18)
C5A P1A C7A C8A -61.63(18)
C3A P1A C7A C8A 177.43(15)
C4 N1 C1 C2 -0.84(19)
C4 N1 C1 C20 176.34(15)
N1 C1 C2 C3 0.7(2)
C20 C1 C2 C3 -176.19(17)
C1 C2 C3 C4 -0.3(2)
C2 C3 C4 N1 -0.2(2)
C2 C3 C4 C5 178.69(17)
C1 N1 C4 C3 0.68(19)
C1 N1 C4 C5 -178.37(15)
C3 C4 C5 C6 110.9(2)
N1 C4 C5 C6 -70.3(2)
C3 C4 C5 C21 -8.7(3)
N1 C4 C5 C21 170.07(15)
C3 C4 C5 C22 -126.7(2)
N1 C4 C5 C22 52.1(2)
C9 N2 C6 C7 -0.01(19)
C9 N2 C6 C5 179.64(14)
C4 C5 C6 C7 -108.2(2)
C21 C5 C6 C7 11.4(2)
C22 C5 C6 C7 130.02(19)
C4 C5 C6 N2 72.3(2)
C21 C5 C6 N2 -168.14(15)
C22 C5 C6 N2 -49.5(2)
N2 C6 C7 C8 -0.16(19)
C5 C6 C7 C8 -179.77(16)
C6 C7 C8 C9 0.3(2)
C7 C8 C9 N2 -0.28(19)
C7 C8 C9 C10 177.44(17)
C6 N2 C9 C8 0.19(19)
C6 N2 C9 C10 -177.79(15)
C8 C9 C10 C11 109.2(2)
N2 C9 C10 C11 -73.4(2)
C8 C9 C10 C23 -128.5(2)
N2 C9 C10 C23 48.9(2)
C8 C9 C10 C24 -9.9(3)
N2 C9 C10 C24 167.53(16)
C14 N3 C11 C12 0.0(2)
C14 N3 C11 C10 176.71(16)
C9 C10 C11 C12 -109.2(2)
C23 C10 C11 C12 128.0(2)
C24 C10 C11 C12 10.1(3)
C9 C10 C11 N3 75.0(2)
C23 C10 C11 N3 -47.8(2)
C24 C10 C11 N3 -165.77(17)
N3 C11 C12 C13 -0.2(2)
C10 C11 C12 C13 -176.54(18)
C11 C12 C13 C14 0.4(2)
C12 C13 C14 N3 -0.4(2)
C12 C13 C14 C15 178.89(18)
C11 N3 C14 C13 0.3(2)
C11 N3 C14 C15 -179.10(15)
C13 C14 C15 C16 105.9(2)
N3 C14 C15 C16 -74.9(2)
C13 C14 C15 C25 -14.8(3)
N3 C14 C15 C25 164.41(16)
C13 C14 C15 C26 -132.3(2)
N3 C14 C15 C26 46.9(2)
C19 N4 C16 C17 -0.4(2)
C19 N4 C16 C15 -179.21(15)
C14 C15 C16 C17 -106.3(2)
C25 C15 C16 C17 13.9(3)
C26 C15 C16 C17 131.98(19)
C14 C15 C16 N4 72.1(2)
C25 C15 C16 N4 -167.66(16)
C26 C15 C16 N4 -49.6(2)
N4 C16 C17 C18 -0.04(19)
C15 C16 C17 C18 178.59(17)
C16 C17 C18 C19 0.5(2)
C17 C18 C19 N4 -0.70(19)
C17 C18 C19 C20 174.67(18)
C16 N4 C19 C18 0.7(2)
C16 N4 C19 C20 -175.20(15)
C2 C1 C20 C19 -112.0(2)
N1 C1 C20 C19 71.5(2)
C2 C1 C20 C28 7.8(3)
N1 C1 C20 C28 -168.62(16)
C2 C1 C20 C27 126.1(2)
N1 C1 C20 C27 -50.3(2)
C18 C19 C20 C1 110.6(2)
N4 C19 C20 C1 -74.6(2)
C18 C19 C20 C28 -9.0(3)
N4 C19 C20 C28 165.73(16)
C18 C19 C20 C27 -126.8(2)
N4 C19 C20 C27 48.0(2)

loop_
_cod_related_entry_id
_cod_related_entry_database
_cod_related_entry_code
1 ChemSpider 30660414
